data_4304132
loop_
_publ_author_name
'Takahiko Kojima'
'Daisuke Noguchi'
'Tomoko Nakayama'
'Yuji Inagaki'
'Yoshihito Shiota'
'Kazunari Yoshizawa'
'Kei Ohkubo'
'Shunichi Fukuzumi'

_publ_section_title
;
Synthesis and Characterization of Novel Ferrocene-Containing Pyridylamine
Ligands and Their Ruthenium(II) Complexes: Electronic Communication
through Hydrogen-Bonded Amide Linkage
;
_journal_name_full 'Inorganic Chemistry'
_journal_page_first 886
_journal_page_last 895
_journal_paper_doi 10.1021/ic7016038
_journal_volume 47
_journal_year 2008
_chemical_formula_moiety 'C29 H27 Fe N5 O '
_chemical_formula_sum 'C29 H27 Fe N5 O'
_chemical_formula_weight 517.41
_space_group_IT_number 14
_symmetry_cell_setting monoclinic
_symmetry_Int_Tables_number 14
_symmetry_space_group_name_Hall '-P 2yn'
_symmetry_space_group_name_H-M 'P 1 21/n 1'
_cell_angle_alpha 90
_cell_angle_beta 100.953(4)
_cell_angle_gamma 90
_cell_formula_units_Z 4
_cell_length_a 14.3218(10)
_cell_length_b 11.1188(7)
_cell_length_c 15.7468(10)
_cell_measurement_reflns_used 6252
_cell_measurement_temperature 113.1
_cell_measurement_theta_max 27.5
_cell_measurement_theta_min 3.2
_cell_volume 2461.9(3)
_computing_cell_refinement CrystalClear
_computing_data_collection CrystalClear
_computing_data_reduction CrystalStructure
_computing_publication_material 'CrystalStructure 3.6.0'
_computing_structure_refinement SHELXL
_computing_structure_solution SIR92
_diffrn_detector_area_resol_mean 14.63
_diffrn_measured_fraction_theta_full 0.9373
_diffrn_measured_fraction_theta_max 0.9373
_diffrn_measurement_device_type 'Rigaku Mercury'
_diffrn_measurement_method \w
_diffrn_radiation_type 'Mo K\a'
_diffrn_radiation_wavelength 0.7107
_diffrn_reflns_av_R_equivalents 0.068
_diffrn_reflns_limit_h_max 18
_diffrn_reflns_limit_h_min -18
_diffrn_reflns_limit_k_max 14
_diffrn_reflns_limit_k_min -11
_diffrn_reflns_limit_l_max 20
_diffrn_reflns_limit_l_min -15
_diffrn_reflns_number 18691
_diffrn_reflns_theta_full 27.48
_diffrn_reflns_theta_max 27.48
_exptl_absorpt_coefficient_mu 0.645
_exptl_absorpt_correction_T_max 0.968
_exptl_absorpt_correction_T_min 0.762
_exptl_absorpt_correction_type none
_exptl_crystal_colour orange
_exptl_crystal_density_diffrn 1.396
_exptl_crystal_density_method 'not measured'
_exptl_crystal_description platelet
_exptl_crystal_F_000 1080.00
_exptl_crystal_size_max 0.10
_exptl_crystal_size_mid 0.10
_exptl_crystal_size_min 0.05
_refine_diff_density_max 0.46
_refine_diff_density_min -0.47
_refine_ls_extinction_method none
_refine_ls_goodness_of_fit_ref 1.174
_refine_ls_hydrogen_treatment refall
_refine_ls_number_parameters 434
_refine_ls_number_reflns 5455
_refine_ls_R_factor_gt 0.0490
_refine_ls_shift/su_max 0.0090
_refine_ls_structure_factor_coef Fsqd
_refine_ls_weighting_details 'w = 1/[\s^2^(Fo^2^)+(0.1000P)^2^+0.0000P] where P=(Fo^2^+2Fc^2^)/3'
_refine_ls_weighting_scheme calc
_refine_ls_wR_factor_ref 0.1560
_reflns_number_gt 14787
_reflns_number_total 18534
_reflns_threshold_expression F^2^>2.0\s(F^2^)
_cod_data_source_file ic7016038-file004.cif
_cod_data_source_block '___FC-TPA'
_cod_original_formula_sum 'C29 H27 Fe N5 O '
_cod_database_code 4304132

loop_
_symmetry_equiv_pos_site_id
_symmetry_equiv_pos_as_xyz
1 +X,+Y,+Z
2 1/2-X,1/2+Y,1/2-Z
3 -X,-Y,-Z
4 1/2+X,1/2-Y,1/2+Z

loop_
_atom_site_label
_atom_site_type_symbol
_atom_site_fract_x
_atom_site_fract_y
_atom_site_fract_z
_atom_site_U_iso_or_equiv
_atom_site_adp_type
_atom_site_occupancy
_atom_site_symmetry_multiplicity
_atom_site_calc_flag
_atom_site_refinement_flags
_atom_site_disorder_assembly
_atom_site_disorder_group
Fe(1) Fe 0.44129(2) 0.23635(2) 0.96206(2) 0.0261(1) Uani 1.00 1 d . . .
O(1) O 0.38646(12) 0.05359(12) 0.75911(10) 0.0351(4) Uani 1.00 1 d . . .
N(1) N 0.34900(11) 0.4185(1) 0.34482(11) 0.0246(3) Uani 1.00 1 d . . .
N(2) N 0.56164(12) 0.4900(1) 0.25785(11) 0.0268(4) Uani 1.00 1 d . . .
N(3) N 0.11789(13) 0.5100(2) 0.22157(13) 0.0305(4) Uani 1.00 1 d . . .
N(4) N 0.38982(11) 0.31951(13) 0.57124(11) 0.0250(3) Uani 1.00 1 d . . .
N(5) N 0.4068(1) 0.2425(1) 0.70748(12) 0.0262(4) Uani 1.00 1 d . . .
C(1) C 0.3942(2) 0.3351(2) 1.0546(2) 0.0438(6) Uani 1.00 1 d . . .
C(2) C 0.3779(2) 0.2115(2) 1.0672(2) 0.0387(5) Uani 1.00 1 d . . .
C(3) C 0.3194(2) 0.1664(3) 0.9911(2) 0.0516(7) Uani 1.00 1 d . . .
C(4) C 0.2983(2) 0.2631(3) 0.9326(2) 0.0638(10) Uani 1.00 1 d . . .
C(5) C 0.3449(3) 0.3676(3) 0.9706(2) 0.0599(9) Uani 1.00 1 d . . .
C(6) C 0.5263(2) 0.3010(2) 0.8822(2) 0.0366(5) Uani 1.00 1 d . . .
C(7) C 0.5804(2) 0.2829(3) 0.9666(2) 0.0413(6) Uani 1.00 1 d . . .
C(8) C 0.5744(2) 0.1609(2) 0.9889(2) 0.0384(5) Uani 1.00 1 d . . .
C(9) C 0.5169(2) 0.1002(2) 0.9192(2) 0.0330(5) Uani 1.00 1 d . . .
C(10) C 0.4855(2) 0.1870(2) 0.8518(1) 0.0277(4) Uani 1.00 1 d . . .
C(11) C 0.4216(1) 0.1547(2) 0.77026(13) 0.0265(4) Uani 1.00 1 d . . .
C(12) C 0.3722(1) 0.2257(2) 0.6193(1) 0.0249(4) Uani 1.00 1 d . . .
C(13) C 0.3266(1) 0.1207(2) 0.5831(1) 0.0283(4) Uani 1.00 1 d . . .
C(14) C 0.3022(2) 0.1143(2) 0.4948(1) 0.0296(4) Uani 1.00 1 d . . .
C(15) C 0.3219(2) 0.2095(2) 0.4434(2) 0.0287(4) Uani 1.00 1 d . . .
C(16) C 0.36551(13) 0.3104(2) 0.48508(13) 0.0255(4) Uani 1.00 1 d . . .
C(17) C 0.3945(2) 0.4171(2) 0.4356(1) 0.0277(4) Uani 1.00 1 d . . .
C(18) C 0.4053(1) 0.4888(2) 0.29432(13) 0.0257(4) Uani 1.00 1 d . . .
C(19) C 0.4914(1) 0.4210(2) 0.27673(12) 0.0239(4) Uani 1.00 1 d . . .
C(20) C 0.4960(2) 0.2962(2) 0.2748(1) 0.0277(4) Uani 1.00 1 d . . .
C(21) C 0.5728(2) 0.2409(2) 0.2498(2) 0.0333(5) Uani 1.00 1 d . . .
C(22) C 0.6448(2) 0.3120(2) 0.2295(2) 0.0353(5) Uani 1.00 1 d . . .
C(23) C 0.6371(2) 0.4354(2) 0.2358(2) 0.0327(5) Uani 1.00 1 d . . .
C(24) C 0.2515(2) 0.4632(2) 0.3342(1) 0.0290(4) Uani 1.00 1 d . . .
C(25) C 0.1917(1) 0.4359(2) 0.2466(1) 0.0272(4) Uani 1.00 1 d . . .
C(26) C 0.2100(2) 0.3385(2) 0.1962(2) 0.0329(4) Uani 1.00 1 d . . .
C(27) C 0.1505(2) 0.3173(2) 0.1179(2) 0.0346(5) Uani 1.00 1 d . . .
C(28) C 0.0729(2) 0.3918(2) 0.0924(2) 0.0338(5) Uani 1.00 1 d . . .
C(29) C 0.0596(2) 0.4864(2) 0.1462(2) 0.0336(5) Uani 1.00 1 d . . .
H(1) H 0.428(2) 0.305(2) 0.720(2) 0.025(6) Uiso 1.00 1 c . . .
H(2) H 0.430(2) 0.388(3) 1.096(2) 0.059(9) Uiso 1.00 1 c . . .
H(3) H 0.406(2) 0.161(2) 1.122(2) 0.041(7) Uiso 1.00 1 c . . .
H(4) H 0.295(2) 0.075(3) 0.981(2) 0.066(9) Uiso 1.00 1 c . . .
H(5) H 0.260(4) 0.264(4) 0.877(4) 0.11(2) Uiso 1.00 1 c . . .
H(6) H 0.358(2) 0.453(3) 0.949(2) 0.056(9) Uiso 1.00 1 c . . .
H(7) H 0.612(2) 0.343(3) 1.005(2) 0.058(9) Uiso 1.00 1 c . . .
H(8) H 0.603(2) 0.112(3) 1.047(2) 0.057(8) Uiso 1.00 1 c . . .
H(9) H 0.502(2) 0.018(2) 0.916(2) 0.042(7) Uiso 1.00 1 c . . .
H(10) H 0.519(2) 0.378(3) 0.848(2) 0.051(8) Uiso 1.00 1 c . . .
H(11) H 0.319(2) 0.058(2) 0.624(2) 0.041(7) Uiso 1.00 1 c . . .
H(12) H 0.269(2) 0.039(2) 0.466(2) 0.030(6) Uiso 1.00 1 c . . .
H(13) H 0.312(2) 0.202(2) 0.386(2) 0.028(6) Uiso 1.00 1 c . . .
H(14) H 0.385(2) 0.490(2) 0.468(2) 0.027(6) Uiso 1.00 1 c . . .
H(15) H 0.462(2) 0.414(2) 0.437(2) 0.026(6) Uiso 1.00 1 c . . .
H(16) H 0.430(2) 0.563(2) 0.322(2) 0.033(6) Uiso 1.00 1 c . . .
H(17) H 0.364(2) 0.509(2) 0.236(2) 0.020(5) Uiso 1.00 1 c . . .
H(18) H 0.451(2) 0.253(2) 0.288(2) 0.027(6) Uiso 1.00 1 c . . .
H(19) H 0.575(2) 0.161(3) 0.242(2) 0.055(8) Uiso 1.00 1 c . . .
H(20) H 0.700(2) 0.280(2) 0.217(2) 0.035(7) Uiso 1.00 1 c . . .
H(21) H 0.690(2) 0.484(2) 0.224(2) 0.039(7) Uiso 1.00 1 c . . .
H(22) H 0.246(2) 0.553(2) 0.343(2) 0.041(7) Uiso 1.00 1 c . . .
H(23) H 0.225(2) 0.427(2) 0.376(2) 0.041(7) Uiso 1.00 1 c . . .
H(24) H 0.269(2) 0.294(3) 0.214(2) 0.039(7) Uiso 1.00 1 c . . .
H(25) H 0.170(2) 0.249(2) 0.084(3) 0.054(9) Uiso 1.00 1 c . . .
H(26) H 0.005(2) 0.546(2) 0.129(2) 0.038(7) Uiso 1.00 1 c . . .
H(28) H 0.026(2) 0.377(2) 0.040(2) 0.036(6) Uiso 1.00 1 c . . .

loop_
_atom_site_aniso_label
_atom_site_aniso_U_11
_atom_site_aniso_U_22
_atom_site_aniso_U_33
_atom_site_aniso_U_12
_atom_site_aniso_U_13
_atom_site_aniso_U_23
Fe(1) 0.0285(2) 0.0269(2) 0.0223(2) 0.00337(9) 0.0033(1) -0.00074(9)
O(1) 0.0515(9) 0.0237(7) 0.0327(9) -0.0022(6) 0.0151(7) 0.0010(6)
N(1) 0.0254(8) 0.0289(8) 0.0201(8) -0.0013(6) 0.0057(6) 0.0006(6)
N(2) 0.0311(9) 0.0272(8) 0.0222(9) -0.0016(6) 0.0051(7) 0.0035(6)
N(3) 0.0284(9) 0.0316(8) 0.0323(10) 0.0027(7) 0.0080(7) 0.0022(7)
N(4) 0.0290(8) 0.0250(7) 0.0225(9) -0.0001(6) 0.0087(7) 0.0008(6)
N(5) 0.0347(10) 0.0229(8) 0.0227(10) -0.0043(6) 0.0095(8) -0.0006(6)
C(1) 0.062(2) 0.0432(12) 0.0251(12) 0.0158(11) 0.0055(11) -0.0077(9)
C(2) 0.0345(12) 0.0531(13) 0.0304(13) 0.0025(10) 0.0113(10) -0.0042(10)
C(3) 0.0346(13) 0.084(2) 0.039(2) -0.0116(13) 0.0137(11) -0.022(1)
C(4) 0.031(1) 0.124(3) 0.034(2) 0.026(1) 0.0004(12) -0.024(2)
C(5) 0.080(2) 0.067(2) 0.032(1) 0.048(2) 0.011(1) 0.0015(12)
C(6) 0.0357(12) 0.0400(11) 0.0324(12) -0.0103(9) 0.0018(9) 0.0096(9)
C(7) 0.0304(12) 0.054(1) 0.037(1) -0.0102(10) -0.0007(10) 0.0101(11)
C(8) 0.0310(11) 0.0485(13) 0.0354(13) 0.0096(9) 0.0057(9) 0.0124(10)
C(9) 0.0397(12) 0.0319(10) 0.0297(12) 0.0117(8) 0.0125(9) 0.0060(8)
C(10) 0.0301(10) 0.0288(9) 0.0267(11) 0.0031(8) 0.0117(8) 0.0047(8)
C(11) 0.0322(10) 0.0255(9) 0.0256(10) 0.0042(7) 0.0151(8) 0.0043(7)
C(12) 0.0267(10) 0.0271(9) 0.0227(11) 0.0006(7) 0.0094(8) -0.0005(7)
C(13) 0.0286(10) 0.0283(9) 0.0300(11) -0.0028(7) 0.0104(8) 0.0013(7)
C(14) 0.0273(10) 0.0308(9) 0.0320(12) -0.0046(7) 0.0091(8) -0.0043(8)
C(15) 0.0295(10) 0.0343(10) 0.0231(11) -0.0045(8) 0.0067(8) -0.0034(8)
C(16) 0.0245(9) 0.0269(9) 0.0257(10) 0.0001(7) 0.0065(8) 0.0008(7)
C(17) 0.0321(11) 0.0287(9) 0.0225(10) -0.0051(7) 0.0060(8) -0.0000(7)
C(18) 0.0300(10) 0.0248(8) 0.0234(10) -0.0003(7) 0.0082(8) 0.0015(7)
C(19) 0.0269(9) 0.0272(9) 0.0170(9) 0.0007(7) 0.0028(7) 0.0016(7)
C(20) 0.0294(10) 0.0250(9) 0.0289(11) -0.0002(7) 0.0060(8) 0.0021(7)
C(21) 0.0367(12) 0.0289(10) 0.0335(13) 0.0066(8) 0.0050(10) 0.0011(8)
C(22) 0.0324(11) 0.0423(12) 0.0326(12) 0.0104(9) 0.0098(9) 0.0047(9)
C(23) 0.0294(11) 0.0388(10) 0.0314(12) -0.0004(8) 0.0096(9) 0.0073(8)
C(24) 0.0285(10) 0.0326(10) 0.0274(11) 0.0023(8) 0.0089(8) -0.0043(8)
C(25) 0.0256(9) 0.0295(9) 0.0275(11) -0.0012(7) 0.0072(8) 0.0008(7)
C(26) 0.0331(11) 0.0337(10) 0.0310(12) 0.0064(8) 0.0037(9) -0.0019(8)
C(27) 0.0352(11) 0.0350(10) 0.0333(12) -0.0014(8) 0.0062(9) -0.0044(8)
C(28) 0.0300(11) 0.0411(11) 0.0288(11) -0.0059(8) 0.0020(9) 0.0044(8)
C(29) 0.0285(11) 0.0353(10) 0.0368(13) 0.0044(8) 0.0057(9) 0.0064(9)

loop_
_atom_type_symbol
_atom_type_description
_atom_type_scat_dispersion_real
_atom_type_scat_dispersion_imag
_atom_type_scat_source
C C 0.003 0.002
;
International Tables for Crystallography
(1992, Vol. C, Tables 4.2.6.8 and 6.1.1.4)
;
H H 0.000 0.000
;
International Tables for Crystallography
(1992, Vol. C, Table 6.1.1.4)
;
Fe Fe 0.346 0.844
;
International Tables for Crystallography
(1992, Vol. C, Tables 4.2.6.8 and 6.1.1.4)
;
N N 0.006 0.003
;
International Tables for Crystallography
(1992, Vol. C, Tables 4.2.6.8 and 6.1.1.4)
;
O O 0.011 0.006
;
International Tables for Crystallography
(1992, Vol. C, Tables 4.2.6.8 and 6.1.1.4)
;

loop_
_geom_angle_atom_site_label_1
_geom_angle_atom_site_label_2
_geom_angle_atom_site_label_3
_geom_angle
_geom_angle_publ_flag
_geom_angle_site_symmetry_1
_geom_angle_site_symmetry_2
_geom_angle_site_symmetry_3
Fe(1) C(1) C(2) 70.3(2) ? . . .
C(2) Fe(1) C(1) 40.4(1) ? . . .
C(3) Fe(1) C(1) 68.4(1) ? . . .
C(4) Fe(1) C(1) 68.2(1) ? . . .
Fe(1) C(1) C(5) 69.2(2) ? . . .
C(5) Fe(1) C(1) 40.9(1) ? . . .
C(6) Fe(1) C(1) 124.6(1) ? . . .
C(7) Fe(1) C(1) 106.9(1) ? . . .
C(8) Fe(1) C(1) 119.6(1) ? . . .
C(9) Fe(1) C(1) 154.25(9) ? . . .
C(10) Fe(1) C(1) 162.68(9) ? . . .
Fe(1) C(2) C(1) 69.3(2) ? . . .
Fe(1) C(2) C(3) 69.3(2) ? . . .
C(3) Fe(1) C(2) 40.5(1) ? . . .
C(4) Fe(1) C(2) 67.9(1) ? . . .
C(5) Fe(1) C(2) 68.5(1) ? . . .
C(6) Fe(1) C(2) 162.1(1) ? . . .
C(7) Fe(1) C(2) 125.7(1) ? . . .
C(8) Fe(1) C(2) 108.4(1) ? . . .
C(9) Fe(1) C(2) 120.6(1) ? . . .
C(10) Fe(1) C(2) 155.44(9) ? . . .
Fe(1) C(3) C(2) 70.2(2) ? . . .
Fe(1) C(3) C(4) 69.5(2) ? . . .
C(4) Fe(1) C(3) 40.5(1) ? . . .
C(5) Fe(1) C(3) 68.8(1) ? . . .
C(6) Fe(1) C(3) 155.3(1) ? . . .
C(7) Fe(1) C(3) 163.2(1) ? . . .
C(8) Fe(1) C(3) 126.8(1) ? . . .
C(9) Fe(1) C(3) 108.7(1) ? . . .
C(10) Fe(1) C(3) 120.4(1) ? . . .
Fe(1) C(4) C(3) 70.0(2) ? . . .
Fe(1) C(4) C(5) 69.5(2) ? . . .
C(5) Fe(1) C(4) 40.8(1) ? . . .
C(6) Fe(1) C(4) 120.1(1) ? . . .
C(7) Fe(1) C(4) 154.5(1) ? . . .
C(8) Fe(1) C(4) 164.3(1) ? . . .
C(9) Fe(1) C(4) 127.2(1) ? . . .
C(10) Fe(1) C(4) 107.9(1) ? . . .
Fe(1) C(5) C(1) 69.9(2) ? . . .
Fe(1) C(5) C(4) 69.7(2) ? . . .
C(6) Fe(1) C(5) 106.3(1) ? . . .
C(7) Fe(1) C(5) 119.0(1) ? . . .
C(8) Fe(1) C(5) 153.7(1) ? . . .
C(9) Fe(1) C(5) 164.0(1) ? . . .
C(10) Fe(1) C(5) 125.2(1) ? . . .
Fe(1) C(6) C(7) 69.9(2) ? . . .
C(7) Fe(1) C(6) 40.6(1) ? . . .
C(8) Fe(1) C(6) 68.4(1) ? . . .
C(9) Fe(1) C(6) 69.07(9) ? . . .
Fe(1) C(6) C(10) 69.0(1) ? . . .
C(10) Fe(1) C(6) 41.40(9) ? . . .
Fe(1) C(7) C(6) 69.4(1) ? . . .
Fe(1) C(7) C(8) 70.1(1) ? . . .
C(8) Fe(1) C(7) 40.2(1) ? . . .
C(9) Fe(1) C(7) 68.1(1) ? . . .
C(10) Fe(1) C(7) 68.8(1) ? . . .
Fe(1) C(8) C(7) 69.7(1) ? . . .
Fe(1) C(8) C(9) 69.7(1) ? . . .
C(9) Fe(1) C(8) 40.31(9) ? . . .
C(10) Fe(1) C(8) 68.76(9) ? . . .
Fe(1) C(9) C(8) 70.0(1) ? . . .
Fe(1) C(9) C(10) 68.7(1) ? . . .
C(10) Fe(1) C(9) 41.35(8) ? . . .
Fe(1) C(10) C(6) 69.6(1) ? . . .
Fe(1) C(10) C(9) 69.9(1) ? . . .
Fe(1) C(10) C(11) 124.6(2) ? . . .
O(1) C(11) C(10) 121.1(2) ? . . .
O(1) C(11) N(5) 122.8(2) ? . . .
N(1) C(17) C(16) 113.5(2) ? . . .
C(18) N(1) C(17) 110.5(1) ? . . .
C(24) N(1) C(17) 110.9(2) ? . . .
N(1) C(18) C(19) 112.7(2) ? . . .
C(24) N(1) C(18) 111.7(2) ? . . .
N(1) C(24) C(25) 113.6(2) ? . . .
N(2) C(19) C(18) 115.2(2) ? . . .
N(2) C(19) C(20) 121.7(2) ? . . .
C(23) N(2) C(19) 118.2(2) ? . . .
N(2) C(23) C(22) 123.2(2) ? . . .
N(3) C(25) C(24) 115.1(2) ? . . .
N(3) C(25) C(26) 122.2(2) ? . . .
C(29) N(3) C(25) 117.7(2) ? . . .
N(3) C(29) C(28) 123.7(2) ? . . .
N(4) C(12) N(5) 112.8(2) ? . . .
N(4) C(12) C(13) 122.8(2) ? . . .
C(16) N(4) C(12) 118.2(2) ? . . .
N(4) C(16) C(15) 123.2(2) ? . . .
N(4) C(16) C(17) 114.6(2) ? . . .
N(5) C(11) C(10) 116.0(2) ? . . .
C(12) N(5) C(11) 126.6(2) ? . . .
N(5) C(12) C(13) 124.4(2) ? . . .
C(1) C(2) C(3) 108.2(2) ? . . .
C(5) C(1) C(2) 108.1(2) ? . . .
C(1) C(5) C(4) 107.2(3) ? . . .
C(2) C(3) C(4) 107.6(3) ? . . .
C(3) C(4) C(5) 108.9(3) ? . . .
C(6) C(7) C(8) 108.8(2) ? . . .
C(10) C(6) C(7) 107.5(2) ? . . .
C(6) C(10) C(9) 107.1(2) ? . . .
C(6) C(10) C(11) 130.6(2) ? . . .
C(7) C(8) C(9) 108.7(2) ? . . .
C(8) C(9) C(10) 107.8(2) ? . . .
C(9) C(10) C(11) 122.2(2) ? . . .
C(12) C(13) C(14) 117.6(2) ? . . .
C(13) C(14) C(15) 120.6(2) ? . . .
C(14) C(15) C(16) 117.5(2) ? . . .
C(15) C(16) C(17) 122.0(2) ? . . .
C(18) C(19) C(20) 123.0(2) ? . . .
C(19) C(20) C(21) 119.6(2) ? . . .
C(20) C(21) C(22) 118.7(2) ? . . .
C(21) C(22) C(23) 118.5(2) ? . . .
C(24) C(25) C(26) 122.7(2) ? . . .
C(25) C(26) C(27) 119.3(2) ? . . .
C(26) C(27) C(28) 118.9(2) ? . . .
C(27) C(28) C(29) 118.2(2) ? . . .
Fe(1) C(1) H(2) 127(2) ? . . .
Fe(1) C(2) H(3) 125(1) ? . . .
Fe(1) C(3) H(4) 126(2) ? . . .
Fe(1) C(4) H(5) 127(3) ? . . .
Fe(1) C(5) H(6) 117(1) ? . . .
Fe(1) C(6) H(10) 128(1) ? . . .
Fe(1) C(7) H(7) 123(2) ? . . .
Fe(1) C(8) H(8) 124(1) ? . . .
Fe(1) C(9) H(9) 127(1) ? . . .
N(1) C(17) H(14) 114(1) ? . . .
N(1) C(17) H(15) 106(1) ? . . .
N(1) C(18) H(16) 113(1) ? . . .
N(1) C(18) H(17) 109(1) ? . . .
N(1) C(24) H(22) 114(1) ? . . .
N(1) C(24) H(23) 106(1) ? . . .
N(2) C(23) H(21) 119(1) ? . . .
N(3) C(29) H(26) 115(1) ? . . .
H(1) N(5) C(11) 116(1) ? . . .
H(1) N(5) C(12) 115(1) ? . . .
H(2) C(1) C(2) 126(1) ? . . .
C(1) C(2) H(3) 126(1) ? . . .
H(2) C(1) C(5) 125(1) ? . . .
C(1) C(5) H(6) 116(1) ? . . .
H(3) C(2) C(3) 125(1) ? . . .
C(2) C(3) H(4) 125(1) ? . . .
H(4) C(3) C(4) 126(1) ? . . .
C(3) C(4) H(5) 128(2) ? . . .
H(5) C(4) C(5) 122(2) ? . . .
C(4) C(5) H(6) 135(1) ? . . .
C(6) C(7) H(7) 126(1) ? . . .
H(10) C(6) C(7) 127(1) ? . . .
H(10) C(6) C(10) 124(1) ? . . .
H(7) C(7) C(8) 124(1) ? . . .
C(7) C(8) H(8) 131(1) ? . . .
H(8) C(8) C(9) 119(1) ? . . .
C(8) C(9) H(9) 126(1) ? . . .
H(9) C(9) C(10) 125(1) ? . . .
C(12) C(13) H(11) 115(1) ? . . .
H(11) C(13) C(14) 126(1) ? . . .
C(13) C(14) H(12) 120(1) ? . . .
C(14) C(15) H(13) 120(1) ? . . .
H(12) C(14) C(15) 119(1) ? . . .
H(13) C(15) C(16) 121(1) ? . . .
C(16) C(17) H(14) 107(1) ? . . .
C(16) C(17) H(15) 109(1) ? . . .
H(15) C(17) H(14) 105(1) ? . . .
H(16) C(18) C(19) 105(1) ? . . .
H(17) C(18) C(19) 107(1) ? . . .
H(17) C(18) H(16) 108(1) ? . . .
C(19) C(20) H(18) 120(1) ? . . .
H(18) C(20) C(21) 119(1) ? . . .
C(20) C(21) H(19) 122(2) ? . . .
C(21) C(22) H(20) 122(1) ? . . .
H(19) C(21) C(22) 118(2) ? . . .
H(20) C(22) C(23) 118(1) ? . . .
C(22) C(23) H(21) 117(1) ? . . .
H(22) C(24) C(25) 106(1) ? . . .
H(23) C(24) C(25) 109(1) ? . . .
H(23) C(24) H(22) 106(2) ? . . .
C(25) C(26) H(24) 118(1) ? . . .
H(24) C(26) C(27) 122(1) ? . . .
C(26) C(27) H(25) 115(1) ? . . .
C(27) C(28) H(28) 122(1) ? . . .
H(25) C(27) C(28) 126(1) ? . . .
C(28) C(29) H(26) 121(1) ? . . .
H(28) C(28) C(29) 119(1) ? . . .

loop_
_geom_bond_atom_site_label_1
_geom_bond_atom_site_label_2
_geom_bond_distance
_geom_bond_publ_flag
_geom_bond_site_symmetry_1
_geom_bond_site_symmetry_2
Fe(1) C(1) 2.039(3) ? . .
Fe(1) C(2) 2.052(3) ? . .
Fe(1) C(3) 2.041(3) ? . .
Fe(1) C(4) 2.034(3) ? . .
Fe(1) C(5) 2.031(3) ? . .
Fe(1) C(6) 2.040(3) ? . .
Fe(1) C(7) 2.046(3) ? . .
Fe(1) C(8) 2.052(2) ? . .
Fe(1) C(9) 2.049(2) ? . .
Fe(1) C(10) 2.033(2) ? . .
O(1) C(11) 1.230(2) ? . .
N(1) C(17) 1.454(3) ? . .
N(1) C(18) 1.462(3) ? . .
N(1) C(24) 1.462(3) ? . .
N(2) C(19) 1.343(3) ? . .
N(2) C(23) 1.342(3) ? . .
N(3) C(25) 1.339(3) ? . .
N(3) C(29) 1.340(3) ? . .
N(4) C(12) 1.340(3) ? . .
N(4) C(16) 1.339(3) ? . .
N(5) C(11) 1.377(3) ? . .
N(5) C(12) 1.396(3) ? . .
C(1) C(2) 1.414(4) ? . .
C(1) C(5) 1.422(4) ? . .
C(2) C(3) 1.417(4) ? . .
C(3) C(4) 1.410(5) ? . .
C(4) C(5) 1.416(5) ? . .
C(6) C(7) 1.419(3) ? . .
C(6) C(10) 1.440(3) ? . .
C(7) C(8) 1.408(4) ? . .
C(8) C(9) 1.413(3) ? . .
C(9) C(10) 1.441(3) ? . .
C(10) C(11) 1.473(3) ? . .
C(12) C(13) 1.405(3) ? . .
C(13) C(14) 1.370(3) ? . .
C(14) C(15) 1.394(3) ? . .
C(15) C(16) 1.387(3) ? . .
C(16) C(17) 1.520(3) ? . .
C(18) C(19) 1.514(3) ? . .
C(19) C(20) 1.390(3) ? . .
C(20) C(21) 1.381(3) ? . .
C(21) C(22) 1.384(3) ? . .
C(22) C(23) 1.382(3) ? . .
C(24) C(25) 1.509(3) ? . .
C(25) C(26) 1.397(3) ? . .
C(26) C(27) 1.380(3) ? . .
C(27) C(28) 1.384(3) ? . .
C(28) C(29) 1.386(3) ? . .
N(5) H(1) 0.77(2) ? . .
C(1) H(2) 0.96(3) ? . .
C(2) H(3) 1.04(3) ? . .
C(3) H(4) 1.08(3) ? . .
C(4) H(5) 0.94(5) ? . .
C(5) H(6) 1.04(3) ? . .
C(6) H(10) 1.01(3) ? . .
C(7) H(7) 0.96(3) ? . .
C(8) H(8) 1.08(3) ? . .
C(9) H(9) 0.93(3) ? . .
C(13) H(11) 0.97(3) ? . .
C(14) H(12) 1.02(2) ? . .
C(15) H(13) 0.89(3) ? . .
C(17) H(14) 0.98(2) ? . .
C(17) H(15) 0.97(3) ? . .
C(18) H(16) 0.97(3) ? . .
C(18) H(17) 1.02(2) ? . .
C(20) H(18) 0.87(3) ? . .
C(21) H(19) 0.90(3) ? . .
C(22) H(20) 0.92(3) ? . .
C(23) H(21) 0.98(3) ? . .
C(24) H(22) 1.01(3) ? . .
C(24) H(23) 0.92(3) ? . .
C(26) H(24) 0.97(3) ? . .
C(27) H(25) 1.00(3) ? . .
C(28) H(28) 0.98(2) ? . .
C(29) H(26) 1.03(2) ? . .
H(26) C(29) 1.03(2) ? . .

loop_
_geom_contact_atom_site_label_1
_geom_contact_atom_site_label_2
_geom_contact_distance
_geom_contact_publ_flag
_geom_contact_site_symmetry_1
_geom_contact_site_symmetry_2
Fe(1) C(11) 3.115(2) ? . .
O(1) N(3) 3.547(3) ? . 55504
O(1) N(5) 2.291(2) ? . .
O(1) C(9) 2.885(3) ? . .
O(1) C(10) 2.357(2) ? . .
O(1) C(12) 2.895(3) ? . .
O(1) C(13) 2.841(3) ? . .
O(1) C(21) 3.334(3) ? . 65603
O(1) C(23) 3.522(3) ? . 45504
O(1) C(29) 3.343(3) ? . 55504
N(1) C(15) 2.862(3) ? . .
N(1) C(16) 2.486(3) ? . .
N(1) C(19) 2.478(3) ? . .
N(1) C(20) 2.894(3) ? . .
N(1) C(25) 2.486(2) ? . .
N(1) C(26) 2.908(3) ? . .
N(2) N(4) 3.391(2) ? . 66603
N(2) N(5) 3.042(2) ? . 66603
N(2) C(6) 3.285(3) ? . 66603
N(2) C(18) 2.415(3) ? . .
N(2) C(20) 2.387(3) ? . .
N(2) C(21) 2.779(3) ? . .
N(2) C(22) 2.396(3) ? . .
N(3) O(1) 3.547(3) ? . 45404
N(3) C(11) 3.558(3) ? . 45404
N(3) C(20) 3.582(3) ? . 55502
N(3) C(24) 2.405(3) ? . .
N(3) C(26) 2.395(3) ? . .
N(3) C(27) 2.786(3) ? . .
N(3) C(28) 2.404(3) ? . .
N(4) N(2) 3.391(2) ? . 66603
N(4) N(5) 2.280(2) ? . .
N(4) C(11) 3.584(3) ? . .
N(4) C(13) 2.410(2) ? . .
N(4) C(14) 2.768(2) ? . .
N(4) C(15) 2.399(3) ? . .
N(4) C(17) 2.408(3) ? . .
N(4) C(28) 3.489(3) ? . 55504
N(5) N(2) 3.042(2) ? . 66603
N(5) C(6) 3.022(3) ? . .
N(5) C(10) 2.417(3) ? . .
N(5) C(13) 2.477(3) ? . .
N(5) C(16) 3.521(3) ? . .
N(5) C(28) 3.578(3) ? . 55504
C(1) C(3) 2.293(4) ? . .
C(1) C(4) 2.284(4) ? . .
C(1) C(7) 3.283(4) ? . .
C(1) C(8) 3.536(4) ? . .
C(1) C(20) 3.523(3) ? . 55601
C(2) C(4) 2.281(4) ? . .
C(2) C(5) 2.297(4) ? . .
C(2) C(8) 3.328(4) ? . .
C(2) C(9) 3.562(4) ? . .
C(2) C(20) 3.513(3) ? . 55601
C(3) C(5) 2.299(5) ? . .
C(3) C(9) 3.323(4) ? . .
C(3) C(10) 3.536(4) ? . .
C(4) C(6) 3.529(4) ? . .
C(4) C(10) 3.288(4) ? . .
C(4) C(11) 3.580(4) ? . .
C(5) C(6) 3.257(4) ? . .
C(5) C(7) 3.513(4) ? . .
C(5) C(14) 3.562(4) ? . 55602
C(6) N(2) 3.285(3) ? . 66603
C(6) C(8) 2.299(3) ? . .
C(6) C(9) 2.318(3) ? . .
C(6) C(11) 2.646(3) ? . .
C(7) C(9) 2.292(3) ? . .
C(7) C(10) 2.306(3) ? . .
C(7) C(14) 3.325(3) ? . 55504
C(7) C(15) 3.548(3) ? . 55504
C(8) C(10) 2.307(3) ? . .
C(9) C(11) 2.551(3) ? . .
C(11) N(3) 3.558(3) ? . 55504
C(11) C(12) 2.478(3) ? . .
C(11) C(13) 3.026(3) ? . .
C(11) C(29) 3.412(3) ? . 55504
C(12) C(14) 2.374(3) ? . .
C(12) C(15) 2.732(3) ? . .
C(12) C(16) 2.299(3) ? . .
C(12) C(28) 3.256(3) ? . 55504
C(12) C(29) 3.536(3) ? . 55504
C(13) C(15) 2.401(3) ? . .
C(13) C(16) 2.733(3) ? . .
C(13) C(28) 3.505(3) ? . 55504
C(13) C(29) 3.504(3) ? . 55504
C(14) C(5) 3.562(4) ? . 54602
C(14) C(7) 3.325(3) ? . 45404
C(14) C(16) 2.378(3) ? . .
C(14) C(28) 3.484(3) ? . 54502
C(14) C(29) 3.542(3) ? . 54502
C(15) C(7) 3.548(3) ? . 45404
C(15) C(17) 2.544(3) ? . .
C(15) C(24) 3.358(3) ? . .
C(15) C(29) 3.455(3) ? . 54502
C(16) C(24) 3.119(3) ? . .
C(17) C(18) 2.396(3) ? . .
C(17) C(19) 3.083(3) ? . .
C(17) C(20) 3.425(3) ? . .
C(17) C(24) 2.401(3) ? . .
C(18) C(20) 2.553(3) ? . .
C(18) C(24) 2.420(3) ? . .
C(18) C(25) 3.065(3) ? . .
C(18) C(26) 3.370(3) ? . .
C(19) C(21) 2.396(3) ? . .
C(19) C(22) 2.734(3) ? . .
C(19) C(23) 2.305(3) ? . .
C(20) N(3) 3.582(3) ? . 54502
C(20) C(1) 3.523(3) ? . 55401
C(20) C(2) 3.513(3) ? . 55401
C(20) C(22) 2.380(3) ? . .
C(20) C(23) 2.708(3) ? . .
C(21) O(1) 3.334(3) ? . 65603
C(21) C(23) 2.377(3) ? . .
C(23) O(1) 3.522(3) ? . 55404
C(24) C(26) 2.550(3) ? . .
C(25) C(27) 2.396(3) ? . .
C(25) C(28) 2.732(3) ? . .
C(25) C(29) 2.293(3) ? . .
C(26) C(28) 2.379(3) ? . .
C(26) C(29) 2.706(3) ? . .
C(27) C(29) 2.377(3) ? . .
C(28) N(4) 3.489(3) ? . 45404
C(28) N(5) 3.578(3) ? . 45404
C(28) C(12) 3.256(3) ? . 45404
C(28) C(13) 3.505(3) ? . 45404
C(28) C(14) 3.484(3) ? . 55502
C(29) O(1) 3.343(3) ? . 45404
C(29) C(11) 3.412(3) ? . 45404
C(29) C(12) 3.536(3) ? . 45404
C(29) C(13) 3.504(3) ? . 45404
C(29) C(14) 3.542(3) ? . 55502
C(29) C(15) 3.455(3) ? . 55502
Fe(1) H(2) 2.73(3) ? . .
Fe(1) H(3) 2.79(3) ? . .
Fe(1) H(4) 2.81(3) ? . .
Fe(1) H(5) 2.71(5) ? . .
Fe(1) H(6) 2.68(3) ? . .
Fe(1) H(7) 2.69(3) ? . .
Fe(1) H(8) 2.81(3) ? . .
Fe(1) H(9) 2.72(3) ? . .
Fe(1) H(10) 2.78(3) ? . .
O(1) H(1) 2.95(3) ? . .
O(1) H(9) 2.74(3) ? . .
O(1) H(11) 2.16(3) ? . .
O(1) H(19) 2.45(3) ? . 65603
O(1) H(20) 3.21(3) ? . 45504
O(1) H(21) 2.79(2) ? . 45504
O(1) H(26) 3.10(3) ? . 55504
N(1) H(13) 2.57(2) ? . .
N(1) H(14) 2.06(2) ? . .
N(1) H(15) 1.96(2) ? . .
N(1) H(16) 2.05(3) ? . .
N(1) H(17) 2.04(2) ? . .
N(1) H(18) 2.61(3) ? . .
N(1) H(22) 2.10(3) ? . .
N(1) H(23) 1.93(3) ? . .
N(1) H(24) 2.56(3) ? . .
N(2) H(1) 2.31(3) ? . 66603
N(2) H(2) 3.08(3) ? . 55401
N(2) H(10) 2.34(3) ? . 66603
N(2) H(15) 3.50(3) ? . .
N(2) H(16) 2.44(3) ? . .
N(2) H(17) 2.79(2) ? . .
N(2) H(18) 3.16(2) ? . .
N(2) H(20) 3.20(3) ? . .
N(2) H(21) 2.01(3) ? . .
N(3) H(3) 3.06(3) ? . 55602
N(3) H(13) 3.01(3) ? . 55502
N(3) H(17) 3.49(2) ? . .
N(3) H(18) 2.87(2) ? . 55502
N(3) H(19) 3.38(3) ? . 55502
N(3) H(22) 2.43(3) ? . .
N(3) H(23) 2.78(3) ? . .
N(3) H(24) 3.25(3) ? . .
N(3) H(26) 2.01(2) ? . .
N(3) H(28) 3.27(3) ? . .
N(4) H(1) 2.31(2) ? . .
N(4) H(11) 3.24(3) ? . .
N(4) H(13) 3.20(3) ? . .
N(4) H(14) 2.49(2) ? . .
N(4) H(15) 2.73(3) ? . .
N(4) H(16) 3.09(2) ? . 66603
N(4) H(28) 3.03(3) ? . 55504
N(5) H(10) 2.89(3) ? . .
N(5) H(11) 2.63(3) ? . .
N(5) H(16) 3.28(3) ? . 66603
N(5) H(20) 3.01(3) ? . 45504
N(5) H(21) 3.59(3) ? . 66603
C(1) H(3) 2.19(3) ? . .
C(1) H(4) 3.33(3) ? . .
C(1) H(5) 3.18(5) ? . .
C(1) H(6) 2.10(3) ? . .
C(1) H(7) 3.36(3) ? . .
C(1) H(12) 3.23(2) ? . 55602
C(1) H(17) 3.54(2) ? . 55601
C(1) H(24) 3.38(3) ? . 55601
C(1) H(25) 3.46(4) ? . 55601
C(2) H(2) 2.12(3) ? . .
C(2) H(4) 2.23(3) ? . .
C(2) H(5) 3.19(5) ? . .
C(2) H(6) 3.25(3) ? . .
C(2) H(8) 3.48(3) ? . .
C(2) H(18) 3.46(3) ? . 55601
C(2) H(19) 3.60(3) ? . 55601
C(2) H(22) 3.03(3) ? . 54602
C(2) H(24) 3.17(3) ? . 55601
C(2) H(25) 3.06(4) ? . 55601
C(3) H(2) 3.21(3) ? . .
C(3) H(3) 2.19(3) ? . .
C(3) H(5) 2.13(5) ? . .
C(3) H(6) 3.32(3) ? . .
C(3) H(9) 3.48(3) ? . .
C(3) H(22) 3.20(3) ? . 54602
C(3) H(23) 3.51(3) ? . 54602
C(3) H(25) 2.95(4) ? . 55601
C(4) H(2) 3.21(3) ? . .
C(4) H(3) 3.28(3) ? . .
C(4) H(4) 2.23(3) ? . .
C(4) H(6) 2.27(3) ? . .
C(4) H(20) 3.45(3) ? . 45504
C(4) H(25) 3.27(4) ? . 55601
C(5) H(2) 2.13(3) ? . .
C(5) H(3) 3.30(3) ? . .
C(5) H(4) 3.34(3) ? . .
C(5) H(5) 2.07(5) ? . .
C(5) H(10) 3.44(3) ? . .
C(5) H(11) 3.30(3) ? . 55602
C(5) H(12) 2.82(3) ? . 55602
C(5) H(21) 3.44(3) ? . 66603
C(5) H(25) 3.58(4) ? . 55601
C(6) H(1) 2.67(2) ? . .
C(6) H(6) 3.28(3) ? . .
C(6) H(7) 2.14(3) ? . .
C(6) H(8) 3.36(3) ? . .
C(6) H(9) 3.22(3) ? . .
C(6) H(17) 3.39(2) ? . 66603
C(7) H(2) 3.43(4) ? . .
C(7) H(8) 2.27(3) ? . .
C(7) H(9) 3.19(3) ? . .
C(7) H(10) 2.19(3) ? . .
C(7) H(12) 3.36(2) ? . 55504
C(7) H(23) 3.59(3) ? . 55504
C(8) H(3) 3.48(3) ? . .
C(8) H(7) 2.10(3) ? . .
C(8) H(9) 2.11(3) ? . .
C(8) H(10) 3.28(3) ? . .
C(8) H(23) 3.19(3) ? . 55504
C(9) H(4) 3.50(4) ? . .
C(9) H(7) 3.21(3) ? . .
C(9) H(8) 2.16(3) ? . .
C(9) H(10) 3.29(3) ? . .
C(9) H(23) 3.19(3) ? . 55504
C(10) H(1) 2.46(2) ? . .
C(10) H(5) 3.44(5) ? . .
C(10) H(7) 3.23(3) ? . .
C(10) H(8) 3.32(3) ? . .
C(10) H(9) 2.13(3) ? . .
C(10) H(10) 2.18(3) ? . .
C(11) H(1) 1.86(3) ? . .
C(11) H(5) 3.35(6) ? . .
C(11) H(9) 2.82(3) ? . .
C(11) H(10) 2.99(3) ? . .
C(11) H(11) 2.71(3) ? . .
C(11) H(19) 3.51(3) ? . 65603
C(11) H(20) 3.21(3) ? . 45504
C(11) H(26) 3.51(3) ? . 55504
C(12) H(1) 1.86(2) ? . .
C(12) H(11) 2.03(3) ? . .
C(12) H(12) 3.31(2) ? . .
C(12) H(20) 3.15(3) ? . 45504
C(12) H(26) 3.56(3) ? . 55504
C(12) H(28) 2.96(3) ? . 55504
C(13) H(1) 3.13(2) ? . .
C(13) H(6) 3.19(3) ? . 54602
C(13) H(7) 3.11(3) ? . 45404
C(13) H(12) 2.08(2) ? . .
C(13) H(13) 3.20(3) ? . .
C(13) H(20) 3.23(3) ? . 45504
C(13) H(21) 3.43(3) ? . 45504
C(13) H(26) 3.12(3) ? . 55504
C(13) H(28) 3.06(3) ? . 55504
C(14) H(6) 3.17(3) ? . 54602
C(14) H(7) 2.79(3) ? . 45404
C(14) H(11) 2.10(3) ? . .
C(14) H(13) 2.00(3) ? . .
C(14) H(28) 3.15(3) ? . 55504
C(15) H(7) 3.37(3) ? . 45404
C(15) H(11) 3.32(3) ? . .
C(15) H(12) 2.09(2) ? . .
C(15) H(14) 3.25(2) ? . .
C(15) H(15) 3.05(2) ? . .
C(15) H(18) 3.37(3) ? . .
C(15) H(23) 2.89(3) ? . .
C(15) H(26) 3.44(3) ? . 54502
C(15) H(28) 3.17(3) ? . 55504
C(16) H(12) 3.31(2) ? . .
C(16) H(13) 2.00(2) ? . .
C(16) H(14) 2.04(2) ? . .
C(16) H(15) 2.05(3) ? . .
C(16) H(23) 2.71(3) ? . .
C(16) H(28) 3.10(3) ? . 55504
C(17) H(13) 2.71(2) ? . .
C(17) H(14) 3.40(2) ? . 66603
C(17) H(15) 3.19(2) ? . 66603
C(17) H(16) 2.54(3) ? . .
C(17) H(17) 3.26(2) ? . .
C(17) H(18) 3.18(3) ? . .
C(17) H(22) 2.79(3) ? . .
C(17) H(23) 2.43(3) ? . .
C(18) H(1) 3.34(3) ? . 66603
C(18) H(2) 3.40(4) ? . 55401
C(18) H(10) 3.05(3) ? . 66603
C(18) H(14) 2.80(3) ? . .
C(18) H(15) 2.39(2) ? . .
C(18) H(18) 2.71(2) ? . .
C(18) H(22) 2.64(3) ? . .
C(18) H(23) 3.17(3) ? . .
C(18) H(24) 3.02(3) ? . .
C(19) H(1) 3.25(3) ? . 66603
C(19) H(2) 2.84(3) ? . 55401
C(19) H(10) 2.95(3) ? . 66603
C(19) H(15) 2.64(3) ? . .
C(19) H(16) 2.01(3) ? . .
C(19) H(17) 2.06(2) ? . .
C(19) H(18) 1.98(2) ? . .
C(19) H(19) 3.22(3) ? . .
C(19) H(21) 3.19(3) ? . .
C(19) H(24) 3.45(3) ? . .
C(20) H(2) 2.98(3) ? . 55401
C(20) H(3) 2.92(3) ? . 55401
C(20) H(13) 3.58(3) ? . .
C(20) H(15) 2.99(3) ? . .
C(20) H(16) 3.25(3) ? . .
C(20) H(17) 3.02(2) ? . .
C(20) H(19) 2.01(3) ? . .
C(20) H(20) 3.23(3) ? . .
C(20) H(24) 3.21(3) ? . .
C(20) H(26) 3.17(3) ? . 54502
C(21) H(2) 3.29(3) ? . 55401
C(21) H(3) 2.95(3) ? . 55401
C(21) H(5) 3.03(5) ? . 55404
C(21) H(8) 3.59(3) ? . 55401
C(21) H(18) 1.96(3) ? . .
C(21) H(20) 2.03(3) ? . .
C(21) H(21) 3.25(3) ? . .
C(21) H(26) 3.22(3) ? . 54502
C(22) H(2) 3.48(3) ? . 55401
C(22) H(5) 2.72(5) ? . 55404
C(22) H(7) 3.50(3) ? . 55401
C(22) H(8) 3.59(3) ? . 55401
C(22) H(11) 3.55(3) ? . 55404
C(22) H(18) 3.16(3) ? . .
C(22) H(19) 1.98(3) ? . .
C(22) H(21) 2.03(3) ? . .
C(23) H(1) 3.15(3) ? . 66603
C(23) H(2) 3.38(3) ? . 55401
C(23) H(5) 3.39(5) ? . 55404
C(23) H(6) 3.18(3) ? . 66603
C(23) H(10) 3.14(3) ? . 66603
C(23) H(11) 3.40(3) ? . 55404
C(23) H(18) 3.57(3) ? . .
C(23) H(19) 3.19(3) ? . .
C(23) H(20) 1.99(3) ? . .
C(24) H(3) 3.32(3) ? . 55602
C(24) H(4) 3.35(4) ? . 55602
C(24) H(13) 3.09(2) ? . .
C(24) H(14) 2.57(2) ? . .
C(24) H(15) 3.19(2) ? . .
C(24) H(16) 2.83(3) ? . .
C(24) H(17) 2.49(2) ? . .
C(24) H(24) 2.71(3) ? . .
C(24) H(25) 3.54(3) ? . 55502
C(25) H(17) 2.64(2) ? . .
C(25) H(22) 2.03(3) ? . .
C(25) H(23) 2.01(3) ? . .
C(25) H(24) 2.04(3) ? . .
C(25) H(25) 3.27(3) ? . .
C(25) H(26) 3.20(2) ? . .
C(26) H(12) 3.44(2) ? . 55502
C(26) H(13) 3.42(3) ? . .
C(26) H(17) 2.89(2) ? . .
C(26) H(22) 3.29(3) ? . .
C(26) H(22) 3.32(3) ? . 54502
C(26) H(23) 2.97(3) ? . .
C(26) H(25) 2.02(3) ? . .
C(26) H(28) 3.28(2) ? . .
C(27) H(12) 3.12(2) ? . 55502
C(27) H(16) 3.26(3) ? . 54502
C(27) H(22) 3.30(3) ? . 54502
C(27) H(24) 2.07(3) ? . .
C(27) H(26) 3.32(3) ? . .
C(27) H(28) 2.08(2) ? . .
C(28) H(12) 3.07(3) ? . 55502
C(28) H(24) 3.27(3) ? . .
C(28) H(25) 2.13(3) ? . .
C(28) H(26) 2.11(3) ? . .
C(28) H(26) 3.52(3) ? . 56503
C(28) H(28) 3.43(2) ? . 56503
C(29) H(11) 3.44(3) ? . 45404
C(29) H(12) 3.33(3) ? . 55502
C(29) H(13) 3.12(2) ? . 55502
C(29) H(18) 3.15(2) ? . 55502
C(29) H(19) 3.45(3) ? . 55502
C(29) H(25) 3.32(3) ? . .
C(29) H(28) 2.05(3) ? . .
C(29) H(28) 3.32(3) ? . 56503
H(1) N(2) 2.31(3) ? . 66603
H(1) C(18) 3.34(2) ? . 66603
H(1) C(19) 3.25(3) ? . 66603
H(1) C(23) 3.15(3) ? . 66603
H(2) N(2) 3.08(3) ? . 55601
H(2) C(18) 3.40(4) ? . 55601
H(2) C(19) 2.84(3) ? . 55601
H(2) C(20) 2.98(3) ? . 55601
H(2) C(21) 3.29(3) ? . 55601
H(2) C(22) 3.48(3) ? . 55601
H(2) C(23) 3.38(3) ? . 55601
H(3) N(3) 3.06(3) ? . 54602
H(3) C(20) 2.92(3) ? . 55601
H(3) C(21) 2.95(3) ? . 55601
H(3) C(24) 3.32(3) ? . 54602
H(4) C(24) 3.35(4) ? . 54602
H(5) C(21) 3.03(5) ? . 45504
H(5) C(22) 2.72(5) ? . 45504
H(5) C(23) 3.39(5) ? . 45504
H(6) C(13) 3.19(3) ? . 55602
H(6) C(14) 3.17(3) ? . 55602
H(6) C(23) 3.18(3) ? . 66603
H(7) C(13) 3.11(3) ? . 55504
H(7) C(14) 2.79(3) ? . 55504
H(7) C(15) 3.37(3) ? . 55504
H(7) C(22) 3.50(3) ? . 55601
H(8) C(21) 3.59(3) ? . 55601
H(8) C(22) 3.59(3) ? . 55601
H(10) N(2) 2.34(3) ? . 66603
H(10) C(18) 3.05(3) ? . 66603
H(10) C(19) 2.95(3) ? . 66603
H(10) C(23) 3.14(3) ? . 66603
H(11) C(5) 3.30(3) ? . 54602
H(11) C(22) 3.55(3) ? . 45504
H(11) C(23) 3.40(3) ? . 45504
H(11) C(29) 3.44(3) ? . 55504
H(12) C(1) 3.23(2) ? . 54602
H(12) C(5) 2.82(3) ? . 54602
H(12) C(7) 3.36(2) ? . 45404
H(12) C(26) 3.44(2) ? . 54502
H(12) C(27) 3.12(2) ? . 54502
H(12) C(28) 3.07(3) ? . 54502
H(12) C(29) 3.33(3) ? . 54502
H(13) N(3) 3.01(3) ? . 54502
H(13) C(29) 3.12(2) ? . 54502
H(14) C(17) 3.40(2) ? . 66603
H(15) C(17) 3.19(2) ? . 66603
H(16) N(4) 3.09(2) ? . 66603
H(16) N(5) 3.28(3) ? . 66603
H(16) C(27) 3.26(3) ? . 55502
H(17) C(1) 3.54(2) ? . 55401
H(17) C(6) 3.39(2) ? . 66603
H(18) N(3) 2.87(2) ? . 54502
H(18) C(2) 3.46(3) ? . 55401
H(18) C(29) 3.15(2) ? . 54502
H(19) O(1) 2.45(3) ? . 65603
H(19) N(3) 3.38(3) ? . 54502
H(19) C(2) 3.60(3) ? . 55401
H(19) C(11) 3.51(3) ? . 65603
H(19) C(29) 3.45(3) ? . 54502
H(20) O(1) 3.21(3) ? . 55404
H(20) N(5) 3.01(3) ? . 55404
H(20) C(4) 3.45(3) ? . 55404
H(20) C(11) 3.21(3) ? . 55404
H(20) C(12) 3.15(3) ? . 55404
H(20) C(13) 3.23(3) ? . 55404
H(21) O(1) 2.79(2) ? . 55404
H(21) N(5) 3.59(3) ? . 66603
H(21) C(5) 3.44(3) ? . 66603
H(21) C(13) 3.43(3) ? . 55404
H(22) C(2) 3.03(3) ? . 55602
H(22) C(3) 3.20(3) ? . 55602
H(22) C(26) 3.32(3) ? . 55502
H(22) C(27) 3.30(3) ? . 55502
H(23) C(3) 3.51(3) ? . 55602
H(23) C(7) 3.59(3) ? . 45404
H(23) C(8) 3.19(3) ? . 45404
H(23) C(9) 3.19(3) ? . 45404
H(24) C(1) 3.38(3) ? . 55401
H(24) C(2) 3.17(3) ? . 55401
H(25) C(1) 3.46(4) ? . 55401
H(25) C(2) 3.06(4) ? . 55401
H(25) C(3) 2.95(4) ? . 55401
H(25) C(4) 3.27(4) ? . 55401
H(25) C(5) 3.58(4) ? . 55401
H(25) C(24) 3.54(3) ? . 54502
H(26) O(1) 3.10(3) ? . 45404
H(26) N(3) 2.01(2) ? . .
H(26) C(11) 3.51(3) ? . 45404
H(26) C(12) 3.56(3) ? . 45404
H(26) C(13) 3.12(3) ? . 45404
H(26) C(15) 3.44(3) ? . 55502
H(26) C(20) 3.17(3) ? . 55502
H(26) C(21) 3.22(3) ? . 55502
H(26) C(25) 3.20(2) ? . .
H(26) C(27) 3.32(3) ? . .
H(26) C(28) 2.11(3) ? . .
H(26) C(28) 3.52(3) ? . 56503
H(28) N(4) 3.03(3) ? . 45404
H(28) C(12) 2.96(3) ? . 45404
H(28) C(13) 3.06(3) ? . 45404
H(28) C(14) 3.15(3) ? . 45404
H(28) C(15) 3.17(3) ? . 45404
H(28) C(16) 3.10(3) ? . 45404
H(28) C(28) 3.43(2) ? . 56503
H(28) C(29) 3.32(3) ? . 56503

loop_
_geom_hbond_atom_site_label_D
_geom_hbond_atom_site_label_H
_geom_hbond_atom_site_label_A
_geom_hbond_site_symmetry_D
_geom_hbond_site_symmetry_H
_geom_hbond_site_symmetry_A
_geom_hbond_distance_DH
_geom_hbond_distance_HA
_geom_hbond_distance_DA
_geom_hbond_angle_DHA
_geom_hbond_publ_flag
N(3) H(8) N(7) . . 3_666 0.774(1) 2.306(1) 3.042(2) 159.3(1) no
N(3) H(8) N(7) 3_666 3_666 . 0.774(1) 2.306(1) 3.042(2) 159.3(1) no

loop_
_geom_torsion_atom_site_label_1
_geom_torsion_atom_site_label_2
_geom_torsion_atom_site_label_3
_geom_torsion_atom_site_label_4
_geom_torsion
_geom_torsion_publ_flag
_geom_torsion_site_symmetry_1
_geom_torsion_site_symmetry_2
_geom_torsion_site_symmetry_3
_geom_torsion_site_symmetry_4
C(2) Fe(1) C(1) C(5) -119.3(2) ? . . . .
C(3) Fe(1) C(1) C(2) 37.2(1) ? . . . .
C(3) Fe(1) C(1) C(5) -82.1(2) ? . . . .
C(4) Fe(1) C(1) C(2) 81.0(1) ? . . . .
C(4) Fe(1) C(1) C(5) -38.4(2) ? . . . .
C(5) Fe(1) C(1) C(2) 119.3(2) ? . . . .
C(6) Fe(1) C(1) C(2) -166.7(1) ? . . . .
C(6) Fe(1) C(1) C(5) 74.0(2) ? . . . .
C(7) Fe(1) C(1) C(2) -125.6(1) ? . . . .
C(7) Fe(1) C(1) C(5) 115.1(2) ? . . . .
C(8) Fe(1) C(1) C(2) -83.8(1) ? . . . .
C(8) Fe(1) C(1) C(5) 156.8(2) ? . . . .
C(9) Fe(1) C(1) C(2) -51.1(3) ? . . . .
C(9) Fe(1) C(1) C(5) -170.5(2) ? . . . .
C(10) Fe(1) C(1) C(2) 161.3(2) ? . . . .
C(10) Fe(1) C(1) C(5) 42.0(4) ? . . . .
C(1) Fe(1) C(2) C(3) 120.0(2) ? . . . .
C(3) Fe(1) C(2) C(1) -120.0(2) ? . . . .
C(4) Fe(1) C(2) C(1) -81.9(1) ? . . . .
C(4) Fe(1) C(2) C(3) 38.0(2) ? . . . .
C(5) Fe(1) C(2) C(1) -37.9(1) ? . . . .
C(5) Fe(1) C(2) C(3) 82.1(2) ? . . . .
C(6) Fe(1) C(2) C(1) 38.1(3) ? . . . .
C(6) Fe(1) C(2) C(3) 158.1(2) ? . . . .
C(7) Fe(1) C(2) C(1) 73.2(2) ? . . . .
C(7) Fe(1) C(2) C(3) -166.9(1) ? . . . .
C(8) Fe(1) C(2) C(1) 114.3(1) ? . . . .
C(8) Fe(1) C(2) C(3) -125.7(2) ? . . . .
C(9) Fe(1) C(2) C(1) 156.9(1) ? . . . .
C(9) Fe(1) C(2) C(3) -83.2(2) ? . . . .
C(10) Fe(1) C(2) C(1) -166.7(1) ? . . . .
C(10) Fe(1) C(2) C(3) -46.7(3) ? . . . .
C(1) Fe(1) C(3) C(2) -37.2(1) ? . . . .
C(1) Fe(1) C(3) C(4) 81.3(2) ? . . . .
C(2) Fe(1) C(3) C(4) 118.5(2) ? . . . .
C(4) Fe(1) C(3) C(2) -118.5(2) ? . . . .
C(5) Fe(1) C(3) C(2) -81.3(2) ? . . . .
C(5) Fe(1) C(3) C(4) 37.2(2) ? . . . .
C(6) Fe(1) C(3) C(2) -164.1(2) ? . . . .
C(6) Fe(1) C(3) C(4) -45.6(3) ? . . . .
C(7) Fe(1) C(3) C(2) 39.6(4) ? . . . .
C(7) Fe(1) C(3) C(4) 158.2(3) ? . . . .
C(8) Fe(1) C(3) C(2) 74.3(2) ? . . . .
C(8) Fe(1) C(3) C(4) -167.2(2) ? . . . .
C(9) Fe(1) C(3) C(2) 115.5(1) ? . . . .
C(9) Fe(1) C(3) C(4) -125.9(2) ? . . . .
C(10) Fe(1) C(3) C(2) 159.4(1) ? . . . .
C(10) Fe(1) C(3) C(4) -82.0(2) ? . . . .
C(1) Fe(1) C(4) C(3) -81.8(2) ? . . . .
C(1) Fe(1) C(4) C(5) 38.5(2) ? . . . .
C(2) Fe(1) C(4) C(3) -38.0(2) ? . . . .
C(2) Fe(1) C(4) C(5) 82.2(2) ? . . . .
C(3) Fe(1) C(4) C(5) 120.2(2) ? . . . .
C(5) Fe(1) C(4) C(3) -120.2(2) ? . . . .
C(6) Fe(1) C(4) C(3) 159.8(2) ? . . . .
C(6) Fe(1) C(4) C(5) -79.9(2) ? . . . .
C(7) Fe(1) C(4) C(3) -165.5(2) ? . . . .
C(7) Fe(1) C(4) C(5) -45.3(3) ? . . . .
C(8) Fe(1) C(4) C(3) 41.0(5) ? . . . .
C(8) Fe(1) C(4) C(5) 161.3(3) ? . . . .
C(9) Fe(1) C(4) C(3) 74.4(2) ? . . . .
C(9) Fe(1) C(4) C(5) -165.4(1) ? . . . .
C(10) Fe(1) C(4) C(3) 116.2(2) ? . . . .
C(10) Fe(1) C(4) C(5) -123.6(2) ? . . . .
C(1) Fe(1) C(5) C(4) -118.1(2) ? . . . .
C(2) Fe(1) C(5) C(1) 37.4(1) ? . . . .
C(2) Fe(1) C(5) C(4) -80.6(2) ? . . . .
C(3) Fe(1) C(5) C(1) 81.1(2) ? . . . .
C(3) Fe(1) C(5) C(4) -37.0(2) ? . . . .
C(4) Fe(1) C(5) C(1) 118.1(2) ? . . . .
C(6) Fe(1) C(5) C(1) -124.5(2) ? . . . .
C(6) Fe(1) C(5) C(4) 117.4(2) ? . . . .
C(7) Fe(1) C(5) C(1) -82.4(2) ? . . . .
C(7) Fe(1) C(5) C(4) 159.5(2) ? . . . .
C(8) Fe(1) C(5) C(1) -50.6(3) ? . . . .
C(8) Fe(1) C(5) C(4) -168.7(2) ? . . . .
C(9) Fe(1) C(5) C(1) 164.9(3) ? . . . .
C(9) Fe(1) C(5) C(4) 46.8(5) ? . . . .
C(10) Fe(1) C(5) C(1) -165.9(1) ? . . . .
C(10) Fe(1) C(5) C(4) 76.0(2) ? . . . .
C(1) Fe(1) C(6) C(7) 74.9(2) ? . . . .
C(1) Fe(1) C(6) C(10) -166.20(9) ? . . . .
C(2) Fe(1) C(6) C(7) 45.8(3) ? . . . .
C(2) Fe(1) C(6) C(10) 164.7(2) ? . . . .
C(3) Fe(1) C(6) C(7) -169.7(1) ? . . . .
C(3) Fe(1) C(6) C(10) -50.8(2) ? . . . .
C(4) Fe(1) C(6) C(7) 157.9(1) ? . . . .
C(4) Fe(1) C(6) C(10) -83.2(1) ? . . . .
C(5) Fe(1) C(6) C(7) 115.9(1) ? . . . .
C(5) Fe(1) C(6) C(10) -125.2(1) ? . . . .
C(7) Fe(1) C(6) C(10) 118.9(2) ? . . . .
C(8) Fe(1) C(6) C(7) -36.9(1) ? . . . .
C(8) Fe(1) C(6) C(10) 82.0(1) ? . . . .
C(9) Fe(1) C(6) C(7) -80.3(1) ? . . . .
C(9) Fe(1) C(6) C(10) 38.6(1) ? . . . .
C(10) Fe(1) C(6) C(7) -118.9(2) ? . . . .
C(1) Fe(1) C(7) C(6) -123.8(1) ? . . . .
C(1) Fe(1) C(7) C(8) 116.0(1) ? . . . .
C(2) Fe(1) C(7) C(6) -164.3(1) ? . . . .
C(2) Fe(1) C(7) C(8) 75.6(2) ? . . . .
C(3) Fe(1) C(7) C(6) 165.0(2) ? . . . .
C(3) Fe(1) C(7) C(8) 44.9(4) ? . . . .
C(4) Fe(1) C(7) C(6) -49.1(3) ? . . . .
C(4) Fe(1) C(7) C(8) -169.2(1) ? . . . .
C(5) Fe(1) C(7) C(6) -81.1(2) ? . . . .
C(5) Fe(1) C(7) C(8) 158.8(1) ? . . . .
C(6) Fe(1) C(7) C(8) -120.1(2) ? . . . .
C(8) Fe(1) C(7) C(6) 120.1(2) ? . . . .
C(9) Fe(1) C(7) C(6) 83.0(1) ? . . . .
C(9) Fe(1) C(7) C(8) -37.1(1) ? . . . .
C(10) Fe(1) C(7) C(6) 38.4(1) ? . . . .
C(10) Fe(1) C(7) C(8) -81.7(1) ? . . . .
C(1) Fe(1) C(8) C(7) -81.2(2) ? . . . .
C(1) Fe(1) C(8) C(9) 158.7(1) ? . . . .
C(2) Fe(1) C(8) C(7) -124.0(1) ? . . . .
C(2) Fe(1) C(8) C(9) 115.9(1) ? . . . .
C(3) Fe(1) C(8) C(7) -165.2(1) ? . . . .
C(3) Fe(1) C(8) C(9) 74.7(2) ? . . . .
C(4) Fe(1) C(8) C(7) 162.6(2) ? . . . .
C(4) Fe(1) C(8) C(9) 42.6(4) ? . . . .
C(5) Fe(1) C(8) C(7) -45.6(3) ? . . . .
C(5) Fe(1) C(8) C(9) -165.7(1) ? . . . .
C(6) Fe(1) C(8) C(7) 37.3(1) ? . . . .
C(6) Fe(1) C(8) C(9) -82.7(1) ? . . . .
C(7) Fe(1) C(8) C(9) -120.1(2) ? . . . .
C(9) Fe(1) C(8) C(7) 120.1(2) ? . . . .
C(10) Fe(1) C(8) C(7) 82.0(2) ? . . . .
C(10) Fe(1) C(8) C(9) -38.1(1) ? . . . .
C(1) Fe(1) C(9) C(8) -46.5(2) ? . . . .
C(1) Fe(1) C(9) C(10) -166.0(1) ? . . . .
C(2) Fe(1) C(9) C(8) -82.5(1) ? . . . .
C(2) Fe(1) C(9) C(10) 158.1(1) ? . . . .
C(3) Fe(1) C(9) C(8) -125.4(1) ? . . . .
C(3) Fe(1) C(9) C(10) 115.2(1) ? . . . .
C(4) Fe(1) C(9) C(8) -166.7(1) ? . . . .
C(4) Fe(1) C(9) C(10) 73.9(1) ? . . . .
C(5) Fe(1) C(9) C(8) 156.6(2) ? . . . .
C(5) Fe(1) C(9) C(10) 37.2(3) ? . . . .
C(6) Fe(1) C(9) C(8) 80.8(1) ? . . . .
C(6) Fe(1) C(9) C(10) -38.7(1) ? . . . .
C(7) Fe(1) C(9) C(8) 37.0(1) ? . . . .
C(7) Fe(1) C(9) C(10) -82.5(1) ? . . . .
C(8) Fe(1) C(9) C(10) -119.5(2) ? . . . .
C(10) Fe(1) C(9) C(8) 119.5(2) ? . . . .
C(1) Fe(1) C(10) C(6) 41.2(3) ? . . . .
C(1) Fe(1) C(10) C(9) 159.3(2) ? . . . .
C(1) Fe(1) C(10) C(11) -84.7(3) ? . . . .
C(2) Fe(1) C(10) C(6) -168.8(1) ? . . . .
C(2) Fe(1) C(10) C(9) -50.7(2) ? . . . .
C(2) Fe(1) C(10) C(11) 65.3(2) ? . . . .
C(3) Fe(1) C(10) C(6) 157.9(1) ? . . . .
C(3) Fe(1) C(10) C(9) -84.0(1) ? . . . .
C(3) Fe(1) C(10) C(11) 32.0(2) ? . . . .
C(4) Fe(1) C(10) C(6) 115.4(1) ? . . . .
C(4) Fe(1) C(10) C(9) -126.5(1) ? . . . .
C(4) Fe(1) C(10) C(11) -10.5(2) ? . . . .
C(5) Fe(1) C(10) C(6) 73.7(1) ? . . . .
C(5) Fe(1) C(10) C(9) -168.2(1) ? . . . .
C(5) Fe(1) C(10) C(11) -52.3(2) ? . . . .
C(6) Fe(1) C(10) C(9) 118.1(1) ? . . . .
C(6) Fe(1) C(10) C(11) -125.9(2) ? . . . .
C(7) Fe(1) C(10) C(6) -37.7(1) ? . . . .
C(7) Fe(1) C(10) C(9) 80.4(1) ? . . . .
C(7) Fe(1) C(10) C(11) -163.6(2) ? . . . .
C(8) Fe(1) C(10) C(6) -80.9(1) ? . . . .
C(8) Fe(1) C(10) C(9) 37.2(1) ? . . . .
C(8) Fe(1) C(10) C(11) 153.1(2) ? . . . .
C(9) Fe(1) C(10) C(6) -118.1(1) ? . . . .
C(9) Fe(1) C(10) C(11) 116.0(2) ? . . . .
C(18) N(1) C(17) C(16) -156.7(2) ? . . . .
C(24) N(1) C(17) C(16) 78.9(2) ? . . . .
C(17) N(1) C(18) C(19) 77.4(2) ? . . . .
C(24) N(1) C(18) C(19) -158.7(1) ? . . . .
C(17) N(1) C(24) C(25) -164.2(2) ? . . . .
C(18) N(1) C(24) C(25) 72.1(2) ? . . . .
C(23) N(2) C(19) C(18) -175.5(2) ? . . . .
C(23) N(2) C(19) C(20) 0.8(3) ? . . . .
C(19) N(2) C(23) C(22) 1.7(3) ? . . . .
C(29) N(3) C(25) C(24) -176.8(2) ? . . . .
C(29) N(3) C(25) C(26) 1.4(3) ? . . . .
C(25) N(3) C(29) C(28) -1.6(3) ? . . . .
C(16) N(4) C(12) N(5) 175.6(2) ? . . . .
C(16) N(4) C(12) C(13) -2.3(3) ? . . . .
C(12) N(4) C(16) C(15) 1.0(3) ? . . . .
C(12) N(4) C(16) C(17) -175.8(2) ? . . . .
C(12) N(5) C(11) O(1) -16.6(4) ? . . . .
C(12) N(5) C(11) C(10) 161.3(2) ? . . . .
C(11) N(5) C(12) N(4) -162.6(2) ? . . . .
C(11) N(5) C(12) C(13) 15.3(4) ? . . . .
Fe(1) C(1) C(2) C(3) -58.6(2) ? . . . .
C(5) C(1) C(2) Fe(1) 59.1(2) ? . . . .
C(5) C(1) C(2) C(3) 0.5(3) ? . . . .
Fe(1) C(1) C(5) C(4) 60.0(3) ? . . . .
C(2) C(1) C(5) Fe(1) -59.7(2) ? . . . .
C(2) C(1) C(5) C(4) 0.3(4) ? . . . .
Fe(1) C(2) C(3) C(4) -59.7(2) ? . . . .
C(1) C(2) C(3) Fe(1) 58.5(2) ? . . . .
C(1) C(2) C(3) C(4) -1.1(3) ? . . . .
Fe(1) C(3) C(4) C(5) -58.8(3) ? . . . .
C(2) C(3) C(4) Fe(1) 60.1(2) ? . . . .
C(2) C(3) C(4) C(5) 1.3(4) ? . . . .
Fe(1) C(4) C(5) C(1) -60.1(3) ? . . . .
C(3) C(4) C(5) Fe(1) 59.1(2) ? . . . .
C(3) C(4) C(5) C(1) -1.0(4) ? . . . .
Fe(1) C(6) C(7) C(8) 59.3(2) ? . . . .
C(10) C(6) C(7) Fe(1) -59.0(2) ? . . . .
C(10) C(6) C(7) C(8) 0.3(3) ? . . . .
Fe(1) C(6) C(10) C(9) -60.1(2) ? . . . .
Fe(1) C(6) C(10) C(11) 118.6(3) ? . . . .
C(7) C(6) C(10) Fe(1) 59.6(2) ? . . . .
C(7) C(6) C(10) C(9) -0.5(3) ? . . . .
C(7) C(6) C(10) C(11) 178.2(2) ? . . . .
Fe(1) C(7) C(8) C(9) 59.0(2) ? . . . .
C(6) C(7) C(8) Fe(1) -58.8(2) ? . . . .
C(6) C(7) C(8) C(9) 0.1(3) ? . . . .
Fe(1) C(8) C(9) C(10) 58.5(2) ? . . . .
C(7) C(8) C(9) Fe(1) -58.9(2) ? . . . .
C(7) C(8) C(9) C(10) -0.5(3) ? . . . .
Fe(1) C(9) C(10) C(6) 59.9(2) ? . . . .
Fe(1) C(9) C(10) C(11) -119.0(2) ? . . . .
C(8) C(9) C(10) Fe(1) -59.3(2) ? . . . .
C(8) C(9) C(10) C(6) 0.6(3) ? . . . .
C(8) C(9) C(10) C(11) -178.3(2) ? . . . .
Fe(1) C(10) C(11) O(1) -80.9(2) ? . . . .
Fe(1) C(10) C(11) N(5) 101.1(2) ? . . . .
C(6) C(10) C(11) O(1) -172.9(2) ? . . . .
C(6) C(10) C(11) N(5) 9.2(4) ? . . . .
C(9) C(10) C(11) O(1) 5.7(3) ? . . . .
C(9) C(10) C(11) N(5) -172.2(2) ? . . . .
N(4) C(12) C(13) C(14) 2.0(3) ? . . . .
N(5) C(12) C(13) C(14) -175.7(2) ? . . . .
C(12) C(13) C(14) C(15) -0.3(3) ? . . . .
C(13) C(14) C(15) C(16) -0.9(3) ? . . . .
C(14) C(15) C(16) N(4) 0.6(3) ? . . . .
C(14) C(15) C(16) C(17) 177.1(2) ? . . . .
N(4) C(16) C(17) N(1) -166.6(2) ? . . . .
C(15) C(16) C(17) N(1) 16.6(3) ? . . . .
N(1) C(18) C(19) N(2) -158.3(2) ? . . . .
N(1) C(18) C(19) C(20) 25.5(3) ? . . . .
N(2) C(19) C(20) C(21) -2.5(3) ? . . . .
C(18) C(19) C(20) C(21) 173.5(2) ? . . . .
C(19) C(20) C(21) C(22) 1.8(3) ? . . . .
C(20) C(21) C(22) C(23) 0.5(3) ? . . . .
C(21) C(22) C(23) N(2) -2.4(3) ? . . . .
N(1) C(24) C(25) N(3) -155.8(2) ? . . . .
N(1) C(24) C(25) C(26) 26.0(3) ? . . . .
N(3) C(25) C(26) C(27) 0.1(3) ? . . . .
C(24) C(25) C(26) C(27) 178.1(2) ? . . . .
C(25) C(26) C(27) C(28) -1.5(4) ? . . . .
C(26) C(27) C(28) C(29) 1.4(3) ? . . . .
C(27) C(28) C(29) N(3) 0.2(4) ? . . . .
